data_7039578
loop_
_publ_author_name
'Deka, Hemanta'
'Ghosh, Somnath'
'Saha, Soumen'
'Gogoi, Kuldeep'
'Mondal, Biplab'

_publ_section_title
;
 Effect of ligand denticity on the nitric oxide reactivity of cobalt(ii)
 complexes.
;
_journal_issue 27
_journal_name_full 'Dalton transactions (Cambridge, England : 2003)'
_journal_page_first 10979
_journal_page_last 10988
_journal_paper_doi 10.1039/c6dt01169a
_journal_volume 45
_journal_year 2016
_chemical_formula_sum 'C23 H36 Cl Co N4 O7'
_chemical_formula_weight 574.94
_chemical_name_systematic
; 
 ? 
;
_space_group_IT_number 2
_symmetry_cell_setting triclinic
_symmetry_space_group_name_Hall '-P 1'
_symmetry_space_group_name_H-M 'P -1'
_atom_sites_solution_hydrogens geom
_atom_sites_solution_primary direct
_atom_sites_solution_secondary difmap
_audit_creation_method SHELXL-97
_audit_update_record
;
2016-03-01 deposited with the CCDC.
2016-05-31 downloaded from the CCDC.
;
_cell_angle_alpha 70.559(7)
_cell_angle_beta 76.564(7)
_cell_angle_gamma 87.579(7)
_cell_formula_units_Z 2
_cell_length_a 9.0274(8)
_cell_length_b 12.0143(10)
_cell_length_c 14.0393(10)
_cell_measurement_reflns_used 9651
_cell_measurement_temperature 293(2)
_cell_measurement_theta_max 25.3
_cell_measurement_theta_min 3
_cell_volume 1395.5(2)
_computing_structure_refinement 'SHELXL-97 (Sheldrick, 1997)'
_computing_structure_solution 'SHELXS-97 (Sheldrick, 1990)'
_diffrn_ambient_temperature 293(2)
_diffrn_measured_fraction_theta_full 0.998
_diffrn_measured_fraction_theta_max 0.998
_diffrn_measurement_device_type 'SuperNova, Single source at offset, Eos'
_diffrn_radiation_monochromator graphite
_diffrn_radiation_source 'fine-focus sealed tube'
_diffrn_radiation_type MoK\a
_diffrn_radiation_wavelength 0.71073
_diffrn_reflns_av_R_equivalents 0.0478
_diffrn_reflns_av_sigmaI/netI 0.0696
_diffrn_reflns_limit_h_max 10
_diffrn_reflns_limit_h_min -10
_diffrn_reflns_limit_k_max 14
_diffrn_reflns_limit_k_min -14
_diffrn_reflns_limit_l_max 12
_diffrn_reflns_limit_l_min -16
_diffrn_reflns_number 9651
_diffrn_reflns_theta_full 25.25
_diffrn_reflns_theta_max 25.25
_diffrn_reflns_theta_min 2.99
_exptl_absorpt_coefficient_mu 0.757
_exptl_absorpt_correction_T_max 1.00000
_exptl_absorpt_correction_T_min 0.63602
_exptl_absorpt_correction_type multi-scan
_exptl_absorpt_process_details 'face installed'
_exptl_crystal_colour brown
_exptl_crystal_density_diffrn 1.368
_exptl_crystal_density_method 'not measured'
_exptl_crystal_description plate
_exptl_crystal_F_000 604
_exptl_crystal_size_max .9
_exptl_crystal_size_mid .09
_exptl_crystal_size_min .05
_refine_diff_density_max 0.584
_refine_diff_density_min -0.501
_refine_diff_density_rms 0.068
_refine_ls_extinction_method none
_refine_ls_goodness_of_fit_ref 1.188
_refine_ls_hydrogen_treatment mixed
_refine_ls_matrix_type full
_refine_ls_number_parameters 333
_refine_ls_number_reflns 5040
_refine_ls_number_restraints 0
_refine_ls_restrained_S_all 1.188
_refine_ls_R_factor_all 0.0796
_refine_ls_R_factor_gt 0.0615
_refine_ls_shift/su_max 0.000
_refine_ls_shift/su_mean 0.000
_refine_ls_structure_factor_coef Fsqd
_refine_ls_weighting_details 'calc w=1/[\s^2^(Fo^2^)+(0.0828P)^2^+0.0000P] where P=(Fo^2^+2Fc^2^)/3'
_refine_ls_weighting_scheme calc
_refine_ls_wR_factor_gt 0.1676
_refine_ls_wR_factor_ref 0.1861
_reflns_number_gt 3833
_reflns_number_total 5040
_reflns_threshold_expression >2sigma(I)
_cod_data_source_file c6dt01169a2.cif
_cod_data_source_block complex4b
_cod_depositor_comments 'Adding full bibliography for 7039575--7039580.cif.'
_cod_original_cell_volume 1395.6(2)
_cod_original_sg_symbol_H-M p-1
_cod_database_code 7039578

loop_
_symmetry_equiv_pos_as_xyz
'x, y, z'
'-x, -y, -z'

loop_
_atom_site_label
_atom_site_type_symbol
_atom_site_fract_x
_atom_site_fract_y
_atom_site_fract_z
_atom_site_U_iso_or_equiv
_atom_site_adp_type
_atom_site_occupancy
_atom_site_symmetry_multiplicity
_atom_site_calc_flag
_atom_site_refinement_flags
Co1 Co 0.21281(6) 0.17000(4) 0.80736(4) 0.0452(2) Uani 1 1 d .
Cl1 Cl 0.68166(14) 0.36500(14) 0.71942(11) 0.0790(4) Uani 1 1 d .
N2 N 0.2064(3) 0.3456(2) 0.7828(2) 0.0363(7) Uani 1 1 d .
H2N H 0.2992 0.3686 0.7864 0.044 Uiso 1 1 calc R
N1 N 0.2746(3) 0.2185(2) 0.6499(2) 0.0391(7) Uani 1 1 d .
H1N H 0.1898 0.2050 0.6302 0.047 Uiso 1 1 calc R
N3 N 0.3484(5) 0.1145(3) 0.8692(3) 0.0694(11) Uani 1 1 d .
O3 O 0.5421(6) 0.3859(8) 0.7587(5) 0.210(4) Uani 1 1 d .
N4 N 0.0432(5) 0.1003(3) 0.8498(3) 0.0599(10) Uani 1 1 d .
O1 O 0.4269(6) 0.0683(4) 0.9233(4) 0.1326(18) Uani 1 1 d .
O7 O 0.0225(4) 0.7909(3) 0.3976(2) 0.0713(9) Uani 1 1 d .
H7 H 0.0843 0.7640 0.3589 0.107 Uiso 1 1 calc R
C14 C 0.1326(4) 0.4925(3) 0.8774(2) 0.0368(8) Uani 1 1 d .
C12 C 0.1925(5) 0.4053(3) 0.6741(3) 0.0439(9) Uani 1 1 d .
H12A H 0.2173 0.4891 0.6526 0.053 Uiso 1 1 calc R
H12B H 0.0893 0.3953 0.6683 0.053 Uiso 1 1 calc R
C5 C 0.3733(4) 0.1345(3) 0.5061(3) 0.0404(8) Uani 1 1 d .
C19 C 0.2380(4) 0.4865(3) 0.9381(3) 0.0424(9) Uani 1 1 d .
C4 C 0.2727(4) 0.0450(3) 0.5152(3) 0.0414(9) Uani 1 1 d .
O2 O -0.0644(5) 0.0398(4) 0.8900(3) 0.1039(15) Uani 1 1 d .
C15 C 0.0642(5) 0.5995(3) 0.8370(3) 0.0470(10) Uani 1 1 d .
O5 O 0.7607(10) 0.4478(7) 0.6390(6) 0.249(5) Uani 1 1 d .
C6 C 0.4498(4) 0.2067(3) 0.4076(3) 0.0470(10) Uani 1 1 d .
C2 C 0.3231(5) 0.1000(4) 0.3276(3) 0.0517(10) Uani 1 1 d .
C3 C 0.2482(5) 0.0293(4) 0.4256(3) 0.0500(10) Uani 1 1 d .
H3 H 0.1800 -0.0301 0.4322 0.060 Uiso 1 1 calc R
C18 C 0.2749(5) 0.5877(4) 0.9548(3) 0.0565(12) Uani 1 1 d .
H18 H 0.3446 0.5835 0.9953 0.068 Uiso 1 1 calc R
C10 C 0.3970(5) 0.1492(4) 0.6047(3) 0.0484(9) Uani 1 1 d .
H10A H 0.3991 0.0717 0.6557 0.058 Uiso 1 1 calc R
H10B H 0.4952 0.1891 0.5898 0.058 Uiso 1 1 calc R
C7 C 0.4226(5) 0.1878(4) 0.3200(3) 0.0564(11) Uani 1 1 d .
H7A H 0.4734 0.2362 0.2545 0.068 Uiso 1 1 calc R
C16 C 0.1078(5) 0.6981(4) 0.8563(3) 0.0587(12) Uani 1 1 d .
H16 H 0.0641 0.7696 0.8287 0.070 Uiso 1 1 calc R
C17 C 0.2126(6) 0.6948(4) 0.9140(4) 0.0640(14) Uani 1 1 d .
C13 C 0.0892(4) 0.3812(3) 0.8625(3) 0.0414(9) Uani 1 1 d .
H13A H -0.0069 0.3919 0.8413 0.050 Uiso 1 1 calc R
H13B H 0.0736 0.3174 0.9284 0.050 Uiso 1 1 calc R
C22 C 0.2569(7) 0.8049(5) 0.9326(5) 0.099(2) Uani 1 1 d .
H22A H 0.3238 0.7846 0.9794 0.149 Uiso 1 1 calc R
H22B H 0.1669 0.8384 0.9623 0.149 Uiso 1 1 calc R
H22C H 0.3079 0.8615 0.8678 0.149 Uiso 1 1 calc R
C11 C 0.3036(4) 0.3485(3) 0.6067(3) 0.0439(9) Uani 1 1 d .
H11A H 0.2902 0.3781 0.5361 0.053 Uiso 1 1 calc R
H11B H 0.4074 0.3676 0.6055 0.053 Uiso 1 1 calc R
O4 O 0.7798(9) 0.3255(8) 0.7800(7) 0.232(4) Uani 1 1 d .
C1 C 0.2951(6) 0.0786(5) 0.2322(3) 0.0747(14) Uani 1 1 d .
H1A H 0.1900 0.0911 0.2298 0.112 Uiso 1 1 calc R
H1B H 0.3187 -0.0011 0.2357 0.112 Uiso 1 1 calc R
H1C H 0.3588 0.1324 0.1708 0.112 Uiso 1 1 calc R
C20 C -0.0545(6) 0.6096(5) 0.7753(3) 0.0744(14) Uani 1 1 d .
H20A H -0.0823 0.6904 0.7508 0.112 Uiso 1 1 calc R
H20B H -0.1430 0.5614 0.8187 0.112 Uiso 1 1 calc R
H20C H -0.0142 0.5833 0.7172 0.112 Uiso 1 1 calc R
C9 C 0.5640(5) 0.3045(4) 0.3900(4) 0.0716(15) Uani 1 1 d .
H9A H 0.5114 0.3688 0.4073 0.107 Uiso 1 1 calc R
H9B H 0.6180 0.3317 0.3184 0.107 Uiso 1 1 calc R
H9C H 0.6350 0.2750 0.4331 0.107 Uiso 1 1 calc R
C21 C 0.3084(5) 0.3729(4) 0.9873(3) 0.0621(12) Uani 1 1 d .
H21A H 0.2306 0.3112 1.0202 0.093 Uiso 1 1 calc R
H21B H 0.3574 0.3820 1.0383 0.093 Uiso 1 1 calc R
H21C H 0.3825 0.3527 0.9350 0.093 Uiso 1 1 calc R
C8 C 0.1871(5) -0.0377(4) 0.6191(3) 0.0608(12) Uani 1 1 d .
H8A H 0.2584 -0.0780 0.6588 0.091 Uiso 1 1 calc R
H8B H 0.1268 -0.0944 0.6083 0.091 Uiso 1 1 calc R
H8C H 0.1216 0.0069 0.6561 0.091 Uiso 1 1 calc R
C23 C 0.0133(6) 0.7188(5) 0.5033(4) 0.0799(15) Uani 1 1 d .
H23A H 0.1023 0.7338 0.5242 0.120 Uiso 1 1 calc R
H23B H 0.0073 0.6370 0.5094 0.120 Uiso 1 1 calc R
H23C H -0.0760 0.7372 0.5471 0.120 Uiso 1 1 calc R
O6 O 0.6639(7) 0.2700(8) 0.6837(7) 0.227(4) Uani 1 1 d .

loop_
_atom_site_aniso_label
_atom_site_aniso_U_11
_atom_site_aniso_U_22
_atom_site_aniso_U_33
_atom_site_aniso_U_23
_atom_site_aniso_U_13
_atom_site_aniso_U_12
Co1 0.0582(4) 0.0382(3) 0.0423(3) -0.0150(2) -0.0160(3) 0.0059(3)
Cl1 0.0442(8) 0.1090(11) 0.0908(9) -0.0409(8) -0.0166(6) -0.0017(7)
N2 0.0333(17) 0.0402(16) 0.0391(16) -0.0177(13) -0.0093(12) 0.0039(13)
N1 0.0349(18) 0.0425(17) 0.0463(17) -0.0219(14) -0.0126(13) 0.0097(13)
N3 0.102(3) 0.056(2) 0.066(2) -0.0256(19) -0.046(2) 0.023(2)
O3 0.050(3) 0.385(12) 0.212(6) -0.150(7) 0.005(3) 0.039(4)
N4 0.070(3) 0.055(2) 0.053(2) -0.0193(18) -0.0074(18) -0.0053(19)
O1 0.175(5) 0.116(4) 0.140(4) -0.037(3) -0.119(4) 0.063(3)
O7 0.064(2) 0.083(2) 0.073(2) -0.0279(18) -0.0255(17) 0.0121(17)
C14 0.037(2) 0.0372(19) 0.0326(17) -0.0149(15) 0.0050(14) -0.0004(15)
C12 0.053(3) 0.0370(19) 0.041(2) -0.0149(16) -0.0074(17) 0.0046(17)
C5 0.036(2) 0.044(2) 0.049(2) -0.0256(17) -0.0107(16) 0.0142(16)
C19 0.035(2) 0.053(2) 0.042(2) -0.0238(18) -0.0013(15) 0.0020(17)
C4 0.043(2) 0.0358(19) 0.048(2) -0.0194(16) -0.0097(16) 0.0070(16)
O2 0.087(3) 0.113(3) 0.100(3) -0.033(2) 0.004(2) -0.040(3)
C15 0.054(3) 0.048(2) 0.0342(19) -0.0160(17) 0.0026(17) 0.0073(19)
O5 0.244(8) 0.178(7) 0.184(6) 0.019(5) 0.100(6) 0.012(6)
C6 0.037(2) 0.050(2) 0.058(2) -0.0298(19) 0.0003(17) 0.0003(18)
C2 0.056(3) 0.056(2) 0.054(2) -0.032(2) -0.0164(19) 0.015(2)
C3 0.050(3) 0.046(2) 0.060(2) -0.028(2) -0.0115(19) 0.0030(19)
C18 0.040(2) 0.069(3) 0.069(3) -0.041(2) 0.0010(19) -0.006(2)
C10 0.043(2) 0.055(2) 0.059(2) -0.033(2) -0.0180(18) 0.0148(18)
C7 0.060(3) 0.055(3) 0.047(2) -0.020(2) 0.006(2) 0.005(2)
C16 0.075(3) 0.038(2) 0.047(2) -0.0118(18) 0.012(2) 0.005(2)
C17 0.068(3) 0.053(3) 0.065(3) -0.034(2) 0.021(2) -0.017(2)
C13 0.034(2) 0.047(2) 0.045(2) -0.0228(17) -0.0001(15) -0.0003(16)
C22 0.112(5) 0.068(3) 0.120(5) -0.059(3) 0.017(4) -0.030(3)
C11 0.046(2) 0.047(2) 0.0371(19) -0.0144(16) -0.0070(16) 0.0013(17)
O4 0.190(7) 0.242(8) 0.302(9) -0.049(7) -0.189(7) -0.007(6)
C1 0.094(4) 0.089(4) 0.056(3) -0.039(3) -0.024(3) 0.013(3)
C20 0.098(4) 0.077(3) 0.056(3) -0.027(2) -0.030(3) 0.039(3)
C9 0.054(3) 0.074(3) 0.085(3) -0.043(3) 0.015(2) -0.021(3)
C21 0.058(3) 0.070(3) 0.071(3) -0.034(2) -0.027(2) 0.018(2)
C8 0.074(3) 0.048(2) 0.056(2) -0.016(2) -0.009(2) -0.001(2)
C23 0.080(4) 0.095(4) 0.072(3) -0.026(3) -0.036(3) 0.016(3)
O6 0.125(5) 0.313(10) 0.355(10) -0.257(9) -0.053(6) -0.007(6)

loop_
_atom_type_symbol
_atom_type_description
_atom_type_scat_dispersion_real
_atom_type_scat_dispersion_imag
_atom_type_scat_source
C C 0.0033 0.0016 'International Tables Vol C Tables 4.2.6.8 and 6.1.1.4'
H H 0.0000 0.0000 'International Tables Vol C Tables 4.2.6.8 and 6.1.1.4'
N N 0.0061 0.0033 'International Tables Vol C Tables 4.2.6.8 and 6.1.1.4'
O O 0.0106 0.0060 'International Tables Vol C Tables 4.2.6.8 and 6.1.1.4'
Cl Cl 0.1484 0.1585 'International Tables Vol C Tables 4.2.6.8 and 6.1.1.4'
Co Co 0.3494 0.9721 'International Tables Vol C Tables 4.2.6.8 and 6.1.1.4'

loop_
_geom_angle_atom_site_label_1
_geom_angle_atom_site_label_2
_geom_angle_atom_site_label_3
_geom_angle
N3 Co1 N4 118.6(2)
N3 Co1 N2 109.03(15)
N4 Co1 N2 114.45(16)
N3 Co1 N1 115.87(16)
N4 Co1 N1 109.43(14)
N2 Co1 N1 84.76(11)
O3 Cl1 O5 118.3(6)
O3 Cl1 O4 120.6(5)
O5 Cl1 O4 103.5(6)
O3 Cl1 O6 103.3(4)
O5 Cl1 O6 105.7(5)
O4 Cl1 O6 103.6(5)
C12 N2 C13 113.9(3)
C12 N2 Co1 107.64(19)
C13 N2 Co1 114.9(2)
C11 N1 C10 114.3(3)
C11 N1 Co1 108.6(2)
C10 N1 Co1 116.8(2)
O1 N3 Co1 170.8(5)
O2 N4 Co1 169.7(4)
C15 C14 C19 119.9(3)
C15 C14 C13 121.5(3)
C19 C14 C13 118.5(3)
N2 C12 C11 106.9(3)
C4 C5 C6 119.5(3)
C4 C5 C10 118.2(3)
C6 C5 C10 122.3(3)
C18 C19 C14 118.9(4)
C18 C19 C21 119.2(4)
C14 C19 C21 121.9(3)
C5 C4 C3 119.6(3)
C5 C4 C8 122.7(3)
C3 C4 C8 117.8(3)
C16 C15 C14 118.1(4)
C16 C15 C20 119.8(4)
C14 C15 C20 122.0(3)
C5 C6 C7 119.1(3)
C5 C6 C9 123.3(3)
C7 C6 C9 117.6(3)
C7 C2 C3 118.0(3)
C7 C2 C1 122.1(4)
C3 C2 C1 119.9(4)
C2 C3 C4 121.6(3)
C17 C18 C19 122.6(4)
N1 C10 C5 112.8(3)
C2 C7 C6 122.1(4)
C17 C16 C15 123.0(4)
C16 C17 C18 117.5(4)
C16 C17 C22 121.1(5)
C18 C17 C22 121.4(5)
C14 C13 N2 113.8(3)
N1 C11 C12 108.8(3)

loop_
_geom_bond_atom_site_label_1
_geom_bond_atom_site_label_2
_geom_bond_distance
Co1 N3 1.654(4)
Co1 N4 1.659(4)
Co1 N2 2.022(3)
Co1 N1 2.034(3)
Cl1 O3 1.302(5)
Cl1 O5 1.308(6)
Cl1 O4 1.334(6)
Cl1 O6 1.419(6)
N2 C12 1.487(4)
N2 C13 1.511(4)
N1 C11 1.484(5)
N1 C10 1.506(5)
N3 O1 1.151(5)
N4 O2 1.150(4)
O7 C23 1.433(5)
C14 C15 1.402(5)
C14 C19 1.402(5)
C14 C13 1.502(5)
C12 C11 1.516(5)
C5 C4 1.391(5)
C5 C6 1.396(5)
C5 C10 1.515(5)
C19 C18 1.381(5)
C19 C21 1.500(6)
C4 C3 1.399(5)
C4 C8 1.512(5)
C15 C16 1.391(5)
C15 C20 1.505(6)
C6 C7 1.398(5)
C6 C9 1.515(5)
C2 C7 1.376(5)
C2 C3 1.382(5)
C2 C1 1.522(5)
C18 C17 1.377(7)
C16 C17 1.373(7)
C17 C22 1.517(6)
